data_7214500
loop_
_publ_author_name
'Jones, Andrew O. F.'
'Leech, Charlotte K.'
'McIntyre, Garry J.'
'Wilson, Chick C.'
'Thomas, Lynne H.'

_publ_section_title
;
 Engineering short, strong hydrogen bonds in urea di-carboxylic acid
 complexes
;
_journal_issue 35
_journal_name_full CrystEngComm
_journal_page_first 8177
_journal_paper_doi 10.1039/C4CE00587B
_journal_volume 16
_journal_year 2014
_chemical_formula_sum 'C6 H14 N4 O6'
_chemical_formula_weight 238.20
_chemical_name_common
;
 bis(urea) succinic acid
;
_chemical_name_systematic
;
 bis(urea) butanedioic acid
;
_space_group_IT_number 14
_symmetry_cell_setting monoclinic
_symmetry_space_group_name_Hall '-P 2ybc'
_symmetry_space_group_name_H-M 'P 1 21/c 1'
_atom_sites_solution_hydrogens geom
_atom_sites_solution_primary direct
_atom_sites_solution_secondary difmap
_audit_creation_method SHELXL-97
_cell_angle_alpha 90.00
_cell_angle_beta 96.160(4)
_cell_angle_gamma 90.00
_cell_formula_units_Z 2
_cell_length_a 5.7100(6)
_cell_length_b 7.9700(10)
_cell_length_c 12.1600(13)
_cell_measurement_reflns_used 250
_cell_measurement_temperature 100
_cell_volume 550.19(11)
_computing_cell_refinement 'lauegen (CCP4)'
_computing_data_collection 'VIVALDI (MAATEL)'
_computing_data_reduction 'argonne_boxes, laue4 (Piltz, 2011)'
_computing_molecular_graphics 'Mercury (McRae, 2006)'
_computing_publication_material 'WINGX (Farrugia, 1999)'
_computing_structure_refinement 'SHELXL-97 (Sheldrick, 2008)'
_diffrn_ambient_temperature 100
_diffrn_detector_area_resol_mean 0.7
_diffrn_measurement_device_type VIVALDI
_diffrn_measurement_method 'Laue patterns at 10 orientations'
_diffrn_radiation_monochromator none
_diffrn_radiation_source 'ILL reactor source, thermal guide'
_diffrn_radiation_type neutron
_diffrn_radiation_wavelength 0.80-5.20
_diffrn_reflns_av_R_equivalents 0.1318
_diffrn_reflns_av_sigmaI/netI 0.0708
_diffrn_reflns_limit_h_max 7
_diffrn_reflns_limit_h_min -7
_diffrn_reflns_limit_k_max 13
_diffrn_reflns_limit_k_min -12
_diffrn_reflns_limit_l_max 17
_diffrn_reflns_limit_l_min -19
_diffrn_reflns_number 7869
_diffrn_standards_number none
_exptl_absorpt_coefficient_mu 0.176
_exptl_absorpt_correction_type none
_exptl_crystal_colour colourless
_exptl_crystal_density_diffrn 1.438
_exptl_crystal_density_method 'not measured'
_exptl_crystal_description block
_exptl_crystal_F_000 120
_exptl_crystal_size_max 3.0
_exptl_crystal_size_mid 1.2
_exptl_crystal_size_min 0.4
_refine_diff_density_max 0.646
_refine_diff_density_min -0.578
_refine_diff_density_rms 0.141
_refine_ls_extinction_coef 0.009(3)
_refine_ls_extinction_expression Fc^*^=kFc[1+0.001xFc^2^\l^3^/sin(2\q)]^-1/4^
_refine_ls_extinction_method SHELXL
_refine_ls_goodness_of_fit_ref 1.258
_refine_ls_hydrogen_treatment refall
_refine_ls_matrix_type full
_refine_ls_number_parameters 137
_refine_ls_number_reflns 1403
_refine_ls_number_restraints 0
_refine_ls_restrained_S_all 1.258
_refine_ls_R_factor_all 0.0734
_refine_ls_R_factor_gt 0.0453
_refine_ls_shift/su_max 0.000
_refine_ls_shift/su_mean 0.000
_refine_ls_structure_factor_coef Fsqd
_refine_ls_weighting_details 'calc w=1/[\s^2^(Fo^2^)+(0.0300P)^2^+0.0000P] where P=(Fo^2^+2Fc^2^)/3'
_refine_ls_weighting_scheme calc
_refine_ls_wR_factor_gt 0.0749
_refine_ls_wR_factor_ref 0.0800
_reflns_number_gt 1087
_reflns_number_total 1403
_reflns_threshold_expression >2\s(I)
_cod_data_source_file c4ce00587b2.cif
_cod_data_source_block usuc_100
_cod_depositor_comments 'Adding full bibliography for 7214477--7214509.cif.'
_cod_original_sg_symbol_H-M P21/c
_cod_database_code 7214500

loop_
_symmetry_equiv_pos_as_xyz
'x, y, z'
'-x, y+1/2, -z+1/2'
'-x, -y, -z'
'x, -y-1/2, z-1/2'

loop_
_atom_site_label
_atom_site_type_symbol
_atom_site_fract_x
_atom_site_fract_y
_atom_site_fract_z
_atom_site_U_iso_or_equiv
_atom_site_adp_type
_atom_site_occupancy
_atom_site_symmetry_multiplicity
_atom_site_calc_flag
H2 H 0.9790(6) 0.6299(3) 0.4054(2) 0.0350(7) Uani 1 1 d
H7 H -0.0562(5) 0.4450(3) 0.09570(18) 0.0314(7) Uani 1 1 d
H3 H 0.8085(5) 0.4473(3) 0.4081(2) 0.0327(7) Uani 1 1 d
H6 H 0.0717(5) 0.4284(3) 0.23423(19) 0.0326(6) Uani 1 1 d
H4 H 0.5425(6) 0.6950(3) 0.1930(2) 0.0399(8) Uani 1 1 d
H1 H 0.4447(5) 0.7746(3) 0.49578(18) 0.0281(6) Uani 1 1 d
H5 H 0.4067(6) 0.5824(4) 0.29064(19) 0.0402(8) Uani 1 1 d
O1 O 0.7439(3) 0.64923(13) 0.62134(9) 0.0191(3) Uani 1 1 d
O3 O 0.2481(3) 0.62740(13) 0.03424(9) 0.0191(3) Uani 1 1 d
O2 O 0.5608(3) 0.70478(14) 0.45378(9) 0.0195(3) Uani 1 1 d
C2 C 0.9044(2) 0.54116(10) 0.46098(8) 0.0152(3) Uani 1 1 d
N2 N 0.06509(18) 0.47958(8) 0.15827(6) 0.0195(2) Uani 1 1 d
C1 C 0.7306(2) 0.63703(10) 0.52057(8) 0.0140(3) Uani 1 1 d
C3 C 0.2427(2) 0.57576(11) 0.13214(8) 0.0162(3) Uani 1 1 d
N1 N 0.41232(19) 0.61815(11) 0.21208(6) 0.0290(3) Uani 1 1 d

loop_
_atom_site_aniso_label
_atom_site_aniso_U_11
_atom_site_aniso_U_22
_atom_site_aniso_U_33
_atom_site_aniso_U_23
_atom_site_aniso_U_13
_atom_site_aniso_U_12
H2 0.041(2) 0.0365(10) 0.0287(11) 0.0117(8) 0.0075(12) 0.0057(10)
H7 0.0296(18) 0.0380(10) 0.0251(10) 0.0037(7) -0.0039(11) -0.0096(9)
H3 0.0321(18) 0.0350(10) 0.0295(11) -0.0115(8) -0.0034(11) 0.0016(9)
H6 0.0368(18) 0.0408(10) 0.0203(9) 0.0084(7) 0.0041(10) -0.0074(10)
H4 0.038(2) 0.0518(13) 0.0285(11) 0.0055(9) -0.0049(12) -0.0225(13)
H1 0.0273(17) 0.0320(9) 0.0246(10) -0.0028(7) 0.0002(10) 0.0080(9)
H5 0.041(2) 0.0597(14) 0.0181(10) 0.0070(9) -0.0039(12) -0.0086(13)
O1 0.0205(9) 0.0252(5) 0.0113(5) 0.0000(3) 0.0008(5) 0.0073(4)
O3 0.0202(9) 0.0246(4) 0.0118(5) 0.0037(3) -0.0019(5) -0.0081(4)
O2 0.0215(9) 0.0244(5) 0.0118(4) -0.0012(4) -0.0014(5) 0.0092(5)
C2 0.0170(7) 0.0168(3) 0.0117(4) 0.0006(3) 0.0017(4) 0.0032(3)
N2 0.0200(6) 0.0231(3) 0.0148(3) 0.0040(2) -0.0012(3) -0.0052(3)
C1 0.0152(7) 0.0160(3) 0.0107(4) 0.0004(3) 0.0005(4) 0.0020(3)
C3 0.0175(7) 0.0188(3) 0.0116(4) 0.0020(3) -0.0009(4) -0.0047(4)
N1 0.0312(7) 0.0403(4) 0.0136(3) 0.0060(3) -0.0061(4) -0.0183(4)

loop_
_atom_type_symbol
_atom_type_description
_atom_type_scat_dispersion_real
_atom_type_scat_dispersion_imag
_atom_type_scat_source
C C 0.0000 0.0000 'International Tables Vol C Tables 4.2.6.8 and 6.1.1.4'
H H 0.0000 0.0000 'International Tables Vol C Tables 4.2.6.8 and 6.1.1.4'
N N 0.0000 0.0000 'International Tables Vol C Tables 4.2.6.8 and 6.1.1.4'
O O 0.0000 0.0000 'International Tables Vol C Tables 4.2.6.8 and 6.1.1.4'

loop_
_geom_angle_atom_site_label_1
_geom_angle_atom_site_label_2
_geom_angle_atom_site_label_3
_geom_angle
_geom_angle_site_symmetry_1
_geom_angle_site_symmetry_3
C1 O2 H1 112.56(15) . .
C1 C2 C2 112.78(10) . 3_766
C1 C2 H2 106.89(17) . .
C2 C2 H2 111.4(2) 3_766 .
C1 C2 H3 108.48(19) . .
C2 C2 H3 110.70(15) 3_766 .
H2 C2 H3 106.3(2) . .
C3 N2 H7 116.99(16) . .
C3 N2 H6 119.71(17) . .
H7 N2 H6 122.4(2) . .
O1 C1 O2 123.32(13) . .
O1 C1 C2 123.47(9) . .
O2 C1 C2 113.21(10) . .
O3 C3 N2 120.43(9) . .
O3 C3 N1 120.87(11) . .
N2 C3 N1 118.69(9) . .
C3 N1 H4 118.66(15) . .
C3 N1 H5 121.74(19) . .
H4 N1 H5 119.5(2) . .

loop_
_geom_bond_atom_site_label_1
_geom_bond_atom_site_label_2
_geom_bond_distance
_geom_bond_site_symmetry_2
O1 C1 1.2235(16) .
O3 C3 1.2631(15) .
O2 C1 1.3124(13) .
O2 H1 1.040(3) .
C2 C1 1.4995(17) .
C2 C2 1.5166(18) 3_766
C2 H2 1.096(3) .
C2 H3 1.094(2) .
N2 C3 1.3366(16) .
N2 H7 1.011(2) .
N2 H6 1.007(2) .
C3 N1 1.3397(11) .
N1 H4 1.009(3) .
N1 H5 1.001(2) .

loop_
_geom_hbond_atom_site_label_D
_geom_hbond_atom_site_label_H
_geom_hbond_atom_site_label_A
_geom_hbond_distance_DH
_geom_hbond_distance_HA
_geom_hbond_distance_DA
_geom_hbond_angle_DHA
_geom_hbond_site_symmetry_A
O2 H1 O3 1.040(3) 1.484(3) 2.512(2) 168.4(2) 4_576
N1 H4 O1 1.009(3) 1.959(3) 2.9473(17) 165.61(19) 4_575
N2 H6 O1 1.007(2) 2.044(2) 2.9662(12) 151.2(3) 3_666
N1 H5 O2 1.001(2) 2.299(3) 3.0494(13) 130.9(2) .
